data_7023374
loop_
_publ_author_name
'Song, Xue-Zhi'
'Song, Shu-Yan'
'Zhu, Min'
'Hao, Zhao-Min'
'Meng, Xing'
'Zhao, Shu-Na'
'Zhang, Hong-Jie'

_publ_section_title
;
 Employing tripodal carboxylate ligand to construct Co(II) coordination
 networks modulated by N-donor ligands: syntheses, structures and magnetic
 properties.
;
_journal_issue 36
_journal_name_full 'Dalton transactions (Cambridge, England : 2003)'
_journal_page_first 13231
_journal_page_last 13240
_journal_paper_doi 10.1039/c3dt51241j
_journal_volume 42
_journal_year 2013
_chemical_formula_sum 'C56 H44 Co3 N4 O15'
_chemical_formula_weight 1189.74
_chemical_name_systematic ?
_space_group_IT_number 2
_symmetry_cell_setting triclinic
_symmetry_space_group_name_Hall '-P 1'
_symmetry_space_group_name_H-M 'P -1'
_atom_sites_solution_hydrogens geom
_atom_sites_solution_primary direct
_atom_sites_solution_secondary difmap
_audit_creation_method SHELXL-97
_cell_angle_alpha 82.255(2)
_cell_angle_beta 78.694(2)
_cell_angle_gamma 71.046(2)
_cell_formula_units_Z 2
_cell_length_a 9.6355(11)
_cell_length_b 12.1928(13)
_cell_length_c 23.234(3)
_cell_measurement_temperature 185(2)
_cell_volume 2524.1(5)
_computing_cell_refinement 'Bruker SAINT'
_computing_data_collection 'Bruker APEX2'
_computing_data_reduction 'Bruker SAINT'
_computing_molecular_graphics 'Bruker SHELXTL'
_computing_publication_material 'Bruker SHELXTL'
_computing_structure_refinement 'SHELXL-97 (Sheldrick, 1997)'
_computing_structure_solution 'SHELXS-97 (Sheldrick, 1997)'
_diffrn_ambient_temperature 185(2)
_diffrn_measured_fraction_theta_full 0.980
_diffrn_measured_fraction_theta_max 0.980
_diffrn_measurement_device_type 'Bruker APEX-II CCD'
_diffrn_measurement_method '\f and \w scans'
_diffrn_radiation_monochromator graphite
_diffrn_radiation_source 'fine-focus sealed tube'
_diffrn_radiation_type MoK\a
_diffrn_radiation_wavelength 0.71073
_diffrn_reflns_av_R_equivalents 0.0355
_diffrn_reflns_av_sigmaI/netI 0.0835
_diffrn_reflns_limit_h_max 11
_diffrn_reflns_limit_h_min -9
_diffrn_reflns_limit_k_max 15
_diffrn_reflns_limit_k_min -12
_diffrn_reflns_limit_l_max 28
_diffrn_reflns_limit_l_min -28
_diffrn_reflns_number 13901
_diffrn_reflns_theta_full 25.99
_diffrn_reflns_theta_max 25.99
_diffrn_reflns_theta_min 0.90
_exptl_absorpt_coefficient_mu 1.051
_exptl_absorpt_correction_T_max 0.8668
_exptl_absorpt_correction_T_min 0.8415
_exptl_absorpt_correction_type multi-scan
_exptl_absorpt_process_details 'SADABS, Sheldrick, 1996'
_exptl_crystal_colour red
_exptl_crystal_density_diffrn 1.565
_exptl_crystal_density_method 'not measured'
_exptl_crystal_description block
_exptl_crystal_F_000 1218
_exptl_crystal_size_max 0.17
_exptl_crystal_size_mid 0.15
_exptl_crystal_size_min 0.14
_refine_diff_density_max 0.664
_refine_diff_density_min -0.594
_refine_diff_density_rms 0.103
_refine_ls_extinction_method none
_refine_ls_goodness_of_fit_ref 1.038
_refine_ls_hydrogen_treatment constr
_refine_ls_matrix_type full
_refine_ls_number_parameters 703
_refine_ls_number_reflns 9699
_refine_ls_number_restraints 0
_refine_ls_restrained_S_all 1.038
_refine_ls_R_factor_all 0.1019
_refine_ls_R_factor_gt 0.0560
_refine_ls_shift/su_max 0.000
_refine_ls_shift/su_mean 0.000
_refine_ls_structure_factor_coef Fsqd
_refine_ls_weighting_details 'calc w=1/[\s^2^(Fo^2^)+(0.0464P)^2^+2.5269P] where P=(Fo^2^+2Fc^2^)/3'
_refine_ls_weighting_scheme calc
_refine_ls_wR_factor_gt 0.1182
_refine_ls_wR_factor_ref 0.1445
_reflns_number_gt 5836
_reflns_number_total 9699
_reflns_threshold_expression >2sigma(I)
_cod_data_source_file c3dt51241j.txt
_cod_data_source_block 6
_cod_depositor_comments
;
The following automatic conversions were performed:

'_symmetry_cell_setting' value 'Triclinic' changed to 'triclinic'
according to /home/saulius/struct/CIF-dictionaries/cif_core.dic
dictionary named 'cif_core.dic' version 2.4.2 from 2011-04-26.

Automatic conversion script
Id: cif_fix_values 1891 2012-01-12 08:04:46Z andrius 

The following automatic conversions were performed:

'_exptl_absorpt_correction_type' value 'multi-scans' was replaced
with the value 'multi-scan' as specified in the replacement file
'src/cod-tools/trunk/data/replacement-values/replacement_values.lst'.

Automatic conversion script
Id: cif_fix_values 5376 2017-05-30 11:51:03Z andrius 
;
_cod_original_cell_volume 2524.0(5)
_cod_original_sg_symbol_H-M P-1
_cod_database_code 7023374

loop_
_symmetry_equiv_pos_as_xyz
'x, y, z'
'-x, -y, -z'

loop_
_atom_site_label
_atom_site_type_symbol
_atom_site_fract_x
_atom_site_fract_y
_atom_site_fract_z
_atom_site_U_iso_or_equiv
_atom_site_adp_type
_atom_site_occupancy
_atom_site_symmetry_multiplicity
_atom_site_calc_flag
_atom_site_refinement_flags
C8 C -0.6261(5) 0.7029(4) 0.2489(2) 0.0175(10) Uani 1 1 d .
C12 C -0.3329(5) 0.5666(4) -0.0643(2) 0.0208(11) Uani 1 1 d .
C13 C -0.2248(6) 0.4627(5) -0.0508(2) 0.0313(13) Uani 1 1 d .
H13 H -0.1684 0.4142 -0.0814 0.038 Uiso 1 1 calc R
C15 C -0.3551(5) 0.6032(4) -0.1269(2) 0.0215(11) Uani 1 1 d .
C16 C 0.1201(5) 0.2773(4) 0.2499(2) 0.0188(10) Uani 1 1 d .
C17 C -0.0374(5) 0.3273(4) 0.27741(19) 0.0156(10) Uani 1 1 d .
C18 C -0.1512(5) 0.3005(4) 0.2593(2) 0.0166(10) Uani 1 1 d .
H18 H -0.1286 0.2485 0.2294 0.020 Uiso 1 1 calc R
C19 C -0.2986(5) 0.3500(4) 0.2851(2) 0.0189(10) Uani 1 1 d .
C20 C -0.3300(5) 0.4235(4) 0.3301(2) 0.0200(11) Uani 1 1 d .
H20 H -0.4300 0.4586 0.3476 0.024 Uiso 1 1 calc R
C21 C -0.2152(5) 0.4453(4) 0.34920(19) 0.0195(11) Uani 1 1 d .
C22 C -0.0692(5) 0.3987(4) 0.32333(19) 0.0157(10) Uani 1 1 d .
H22 H 0.0085 0.4151 0.3367 0.019 Uiso 1 1 calc R
C23 C -0.2144(5) 0.4910(4) 0.4468(2) 0.0184(10) Uani 1 1 d .
C24 C -0.2677(6) 0.5748(5) 0.4871(2) 0.0395(16) Uani 1 1 d .
H24 H -0.3231 0.6515 0.4750 0.047 Uiso 1 1 calc R
C25 C -0.2426(6) 0.5500(5) 0.5442(2) 0.0378(15) Uani 1 1 d .
H25 H -0.2803 0.6093 0.5709 0.045 Uiso 1 1 calc R
C26 C -0.1624(5) 0.4386(4) 0.5632(2) 0.0213(11) Uani 1 1 d .
C27 C -0.1064(6) 0.3545(4) 0.5228(2) 0.0272(12) Uani 1 1 d .
H27 H -0.0508 0.2780 0.5351 0.033 Uiso 1 1 calc R
C28 C -0.1302(6) 0.3802(4) 0.4645(2) 0.0278(12) Uani 1 1 d .
H28 H -0.0890 0.3222 0.4371 0.033 Uiso 1 1 calc R
C29 C 0.1409(5) 0.5913(4) 0.3732(2) 0.0200(11) Uani 1 1 d .
C30 C 0.5725(5) 0.3302(4) 0.2649(2) 0.0193(11) Uani 1 1 d .
C31 C 0.3316(5) 0.1722(4) 0.3567(2) 0.0257(12) Uani 1 1 d .
H31 H 0.3251 0.2521 0.3536 0.031 Uiso 1 1 calc R
C32 C 0.2851(6) 0.1217(4) 0.4114(2) 0.0278(12) Uani 1 1 d .
H32 H 0.2462 0.1670 0.4444 0.033 Uiso 1 1 calc R
C33 C 0.2960(5) 0.0046(4) 0.4172(2) 0.0267(12) Uani 1 1 d .
C34 C 0.3540(5) -0.0576(4) 0.3678(2) 0.0274(12) Uani 1 1 d .
H34 H 0.3649 -0.1382 0.3701 0.033 Uiso 1 1 calc R
C35 C 0.3960(5) -0.0005(4) 0.3149(2) 0.0250(11) Uani 1 1 d .
H35 H 0.4346 -0.0442 0.2812 0.030 Uiso 1 1 calc R
C36 C 0.2501(6) -0.0548(5) 0.4758(2) 0.0322(13) Uani 1 1 d .
H36A H 0.1942 -0.1066 0.4701 0.039 Uiso 1 1 calc R
H36B H 0.1835 0.0045 0.5024 0.039 Uiso 1 1 calc R
C37 C 0.3849(6) -0.1256(4) 0.5040(2) 0.0303(12) Uani 1 1 d .
H37A H 0.4429 -0.0740 0.5079 0.036 Uiso 1 1 calc R
H37B H 0.4492 -0.1865 0.4778 0.036 Uiso 1 1 calc R
C38 C 0.3434(6) -0.1833(4) 0.5646(2) 0.0271(12) Uani 1 1 d .
H38A H 0.2930 -0.2401 0.5605 0.033 Uiso 1 1 calc R
H38B H 0.4353 -0.2264 0.5810 0.033 Uiso 1 1 calc R
C39 C 0.2430(6) -0.0963(4) 0.6067(2) 0.0228(11) Uani 1 1 d .
C40 C 0.0976(6) -0.0896(4) 0.6277(2) 0.0308(13) Uani 1 1 d .
H40 H 0.0574 -0.1438 0.6168 0.037 Uiso 1 1 calc R
C41 C 0.0090(6) -0.0053(4) 0.6644(2) 0.0278(12) Uani 1 1 d .
H41 H -0.0914 -0.0032 0.6780 0.033 Uiso 1 1 calc R
C42 C 0.2003(5) 0.0685(5) 0.6611(2) 0.0342(14) Uani 1 1 d .
H42 H 0.2379 0.1240 0.6724 0.041 Uiso 1 1 calc R
C43 C 0.2930(6) -0.0138(5) 0.6246(2) 0.0358(14) Uani 1 1 d .
H43 H 0.3929 -0.0144 0.6112 0.043 Uiso 1 1 calc R
C44 C 0.1658(5) 0.8150(4) 0.1401(2) 0.0244(11) Uani 1 1 d .
H44 H 0.2000 0.7324 0.1440 0.029 Uiso 1 1 calc R
C45 C 0.1772(5) 0.8699(4) 0.0847(2) 0.0262(12) Uani 1 1 d .
H45 H 0.2181 0.8250 0.0515 0.031 Uiso 1 1 calc R
C46 C 0.1298(6) 0.9900(4) 0.0766(2) 0.0283(12) Uani 1 1 d .
C47 C 0.0732(6) 1.0483(4) 0.1272(2) 0.0306(13) Uani 1 1 d .
H47 H 0.0391 1.1309 0.1243 0.037 Uiso 1 1 calc R
C48 C 0.0654(6) 0.9894(4) 0.1813(2) 0.0282(12) Uani 1 1 d .
H48 H 0.0278 1.0330 0.2150 0.034 Uiso 1 1 calc R
C49 C 0.1335(7) 1.0549(5) 0.0153(2) 0.0379(14) Uani 1 1 d .
H49A H 0.1829 0.9974 -0.0144 0.046 Uiso 1 1 calc R
H49B H 0.0299 1.0929 0.0083 0.046 Uiso 1 1 calc R
C50 C 0.2122(6) 1.1457(4) 0.0062(2) 0.0312(13) Uani 1 1 d .
H50A H 0.3158 1.1092 0.0136 0.037 Uiso 1 1 calc R
H50B H 0.1613 1.2058 0.0345 0.037 Uiso 1 1 calc R
C51 C 0.2130(6) 1.2028(4) -0.0573(2) 0.0290(12) Uani 1 1 d .
H51A H 0.1096 1.2342 -0.0653 0.035 Uiso 1 1 calc R
H51B H 0.2542 1.2685 -0.0613 0.035 Uiso 1 1 calc R
C52 C 0.3042(6) 1.1172(4) -0.1019(2) 0.0246(11) Uani 1 1 d .
C53 C 0.4573(6) 1.0661(5) -0.1038(2) 0.0342(13) Uani 1 1 d .
H53 H 0.5078 1.0893 -0.0786 0.041 Uiso 1 1 calc R
C54 C 0.5344(6) 0.9822(5) -0.1421(2) 0.0368(15) Uani 1 1 d .
H54 H 0.6379 0.9472 -0.1419 0.044 Uiso 1 1 calc R
C55 C 0.3287(5) 1.0002(4) -0.1803(2) 0.0268(12) Uani 1 1 d .
H55 H 0.2824 0.9800 -0.2080 0.032 Uiso 1 1 calc R
C56 C 0.2426(6) 1.0846(4) -0.1422(2) 0.0319(13) Uani 1 1 d .
H56 H 0.1400 1.1198 -0.1443 0.038 Uiso 1 1 calc R
N1 N 0.3855(4) 0.1129(3) 0.30813(17) 0.0200(9) Uani 1 1 d .
N2 N 0.0577(4) 0.0734(3) 0.68165(17) 0.0202(9) Uani 1 1 d .
N3 N 0.1083(4) 0.8726(3) 0.18946(17) 0.0213(9) Uani 1 1 d .
N4 N 0.4710(4) 0.9471(3) -0.17983(17) 0.0223(9) Uani 1 1 d .
O1W O -0.7329(7) 0.7958(6) -0.0858(3) 0.131(3) Uani 1 1 d .
O3 O -0.6730(3) 0.7939(3) 0.27509(15) 0.0244(8) Uani 1 1 d .
O4 O -0.7174(3) 0.6535(3) 0.24025(13) 0.0175(7) Uani 1 1 d .
O6 O -0.3158(3) 0.5243(3) -0.16166(13) 0.0215(8) Uani 1 1 d .
O7 O -0.4119(4) 0.7110(3) -0.13988(14) 0.0271(8) Uani 1 1 d .
O8 O 0.2151(3) 0.3255(3) 0.25831(14) 0.0197(7) Uani 1 1 d .
O9 O 0.1637(4) 0.1903(3) 0.22078(15) 0.0260(8) Uani 1 1 d .
O10 O -0.2535(3) 0.5257(3) 0.39187(14) 0.0230(8) Uani 1 1 d .
O11 O 0.0920(4) 0.6978(3) 0.35749(14) 0.0257(8) Uani 1 1 d .
O12 O 0.1776(3) 0.5070(3) 0.34122(13) 0.0209(7) Uani 1 1 d .
O13 O 0.5960(4) 0.2405(3) 0.23843(15) 0.0252(8) Uani 1 1 d .
O14 O 0.4497(3) 0.4055(3) 0.27738(15) 0.0251(8) Uani 1 1 d .
C1 C -0.0750(5) 0.6471(4) 0.23515(19) 0.0165(10) Uani 1 1 d .
C2 C -0.2053(5) 0.6309(4) 0.2142(2) 0.0161(10) Uani 1 1 d .
C3 C -0.3524(5) 0.6822(4) 0.2393(2) 0.0168(10) Uani 1 1 d .
H3 H -0.3753 0.7362 0.2683 0.020 Uiso 1 1 calc R
C4 C -0.4659(5) 0.6538(4) 0.2217(2) 0.0166(10) Uani 1 1 d .
C5 C -0.4344(5) 0.5788(4) 0.1778(2) 0.0177(10) Uani 1 1 d .
H5 H -0.5121 0.5589 0.1665 0.021 Uiso 1 1 calc R
C6 C -0.2882(5) 0.5329(4) 0.15057(19) 0.0166(10) Uani 1 1 d .
C7 C -0.1735(5) 0.5558(4) 0.1698(2) 0.0177(10) Uani 1 1 d .
H7 H -0.0733 0.5203 0.1527 0.021 Uiso 1 1 calc R
C9 C -0.2853(5) 0.4973(4) 0.0512(2) 0.0203(11) Uani 1 1 d .
C10 C -0.3960(5) 0.5991(4) 0.0389(2) 0.0242(11) Uani 1 1 d .
H10 H -0.4569 0.6454 0.0696 0.029 Uiso 1 1 calc R
C11 C -0.4162(6) 0.6320(4) -0.0186(2) 0.0276(12) Uani 1 1 d .
H11 H -0.4906 0.7026 -0.0271 0.033 Uiso 1 1 calc R
C14 C -0.1989(6) 0.4294(4) 0.0062(2) 0.0286(13) Uani 1 1 d .
H14 H -0.1221 0.3603 0.0145 0.034 Uiso 1 1 calc R
O1 O 0.0449(3) 0.5669(3) 0.22557(14) 0.0212(7) Uani 1 1 d .
O2 O -0.0933(3) 0.7398(3) 0.25831(14) 0.0211(7) Uani 1 1 d .
O5 O -0.2500(3) 0.4556(3) 0.10665(14) 0.0210(8) Uani 1 1 d .
Co1 Co 0.24678(7) 0.49023(5) 0.25153(3) 0.01481(15) Uani 1 1 d .
Co2 Co 0.41226(7) 0.20527(5) 0.22239(3) 0.01830(17) Uani 1 1 d .
Co3 Co 0.08725(7) 0.77997(5) 0.27538(3) 0.01680(16) Uani 1 1 d .

loop_
_atom_site_aniso_label
_atom_site_aniso_U_11
_atom_site_aniso_U_22
_atom_site_aniso_U_33
_atom_site_aniso_U_23
_atom_site_aniso_U_13
_atom_site_aniso_U_12
C8 0.014(2) 0.021(3) 0.019(3) 0.002(2) -0.004(2) -0.008(2)
C12 0.026(3) 0.020(3) 0.019(3) -0.007(2) -0.002(2) -0.009(2)
C13 0.031(3) 0.036(3) 0.023(3) -0.012(2) -0.005(2) -0.001(2)
C15 0.016(3) 0.031(3) 0.021(3) -0.007(2) -0.001(2) -0.011(2)
C16 0.019(3) 0.019(2) 0.021(3) 0.002(2) -0.004(2) -0.010(2)
C17 0.015(2) 0.021(2) 0.012(2) 0.0043(19) -0.0013(19) -0.0095(19)
C18 0.017(2) 0.018(2) 0.016(2) 0.0004(19) -0.003(2) -0.0082(19)
C19 0.019(3) 0.023(3) 0.016(3) 0.001(2) -0.004(2) -0.008(2)
C20 0.014(2) 0.027(3) 0.018(3) -0.001(2) -0.004(2) -0.004(2)
C21 0.026(3) 0.025(3) 0.010(2) -0.002(2) -0.005(2) -0.009(2)
C22 0.021(3) 0.018(2) 0.012(2) 0.0041(19) -0.0042(19) -0.012(2)
C23 0.018(3) 0.024(3) 0.013(2) -0.001(2) 0.000(2) -0.008(2)
C24 0.055(4) 0.029(3) 0.026(3) -0.007(3) -0.020(3) 0.009(3)
C25 0.052(4) 0.031(3) 0.027(3) -0.016(3) -0.017(3) 0.004(3)
C26 0.021(3) 0.030(3) 0.015(3) -0.007(2) -0.004(2) -0.009(2)
C27 0.038(3) 0.017(3) 0.025(3) -0.007(2) -0.010(2) -0.002(2)
C28 0.035(3) 0.027(3) 0.020(3) -0.010(2) -0.003(2) -0.005(2)
C29 0.017(3) 0.029(3) 0.015(3) -0.003(2) -0.001(2) -0.009(2)
C30 0.017(3) 0.022(3) 0.018(3) 0.002(2) -0.002(2) -0.008(2)
C31 0.029(3) 0.024(3) 0.023(3) -0.005(2) -0.006(2) -0.006(2)
C32 0.032(3) 0.027(3) 0.021(3) -0.006(2) 0.001(2) -0.006(2)
C33 0.024(3) 0.034(3) 0.019(3) 0.003(2) -0.002(2) -0.008(2)
C34 0.029(3) 0.025(3) 0.030(3) -0.004(2) -0.005(2) -0.010(2)
C35 0.022(3) 0.026(3) 0.025(3) -0.006(2) 0.001(2) -0.006(2)
C36 0.031(3) 0.039(3) 0.026(3) -0.002(3) 0.000(2) -0.013(2)
C37 0.034(3) 0.028(3) 0.025(3) -0.004(2) 0.001(2) -0.007(2)
C38 0.035(3) 0.018(3) 0.023(3) 0.002(2) 0.003(2) -0.007(2)
C39 0.032(3) 0.017(2) 0.015(3) 0.003(2) 0.000(2) -0.005(2)
C40 0.042(3) 0.025(3) 0.029(3) -0.009(2) 0.001(3) -0.016(3)
C41 0.026(3) 0.027(3) 0.034(3) -0.007(2) 0.001(2) -0.014(2)
C42 0.020(3) 0.044(3) 0.044(4) -0.023(3) -0.002(2) -0.010(2)
C43 0.016(3) 0.047(4) 0.043(4) -0.021(3) 0.001(2) -0.005(2)
C44 0.027(3) 0.026(3) 0.021(3) -0.005(2) -0.007(2) -0.006(2)
C45 0.028(3) 0.025(3) 0.025(3) -0.009(2) 0.001(2) -0.007(2)
C46 0.035(3) 0.032(3) 0.023(3) 0.003(2) -0.005(2) -0.018(2)
C47 0.045(3) 0.021(3) 0.026(3) 0.001(2) -0.001(3) -0.016(2)
C48 0.035(3) 0.026(3) 0.022(3) -0.001(2) 0.002(2) -0.010(2)
C49 0.050(4) 0.047(4) 0.022(3) -0.006(3) -0.002(3) -0.022(3)
C50 0.036(3) 0.032(3) 0.024(3) -0.009(2) 0.003(2) -0.011(2)
C51 0.035(3) 0.024(3) 0.023(3) -0.007(2) 0.004(2) -0.006(2)
C52 0.029(3) 0.023(3) 0.020(3) -0.001(2) 0.001(2) -0.008(2)
C53 0.035(3) 0.036(3) 0.038(3) -0.013(3) -0.002(3) -0.018(3)
C54 0.020(3) 0.050(4) 0.045(4) -0.029(3) -0.004(3) -0.007(3)
C55 0.023(3) 0.032(3) 0.026(3) -0.009(2) -0.009(2) -0.004(2)
C56 0.024(3) 0.035(3) 0.031(3) -0.006(3) -0.007(2) 0.002(2)
N1 0.020(2) 0.024(2) 0.017(2) -0.0046(18) -0.0054(17) -0.0051(17)
N2 0.021(2) 0.021(2) 0.017(2) 0.0009(17) -0.0038(17) -0.0045(17)
N3 0.018(2) 0.020(2) 0.025(2) -0.0046(18) -0.0044(18) -0.0034(17)
N4 0.022(2) 0.028(2) 0.018(2) -0.0046(18) -0.0024(18) -0.0079(18)
O1W 0.099(5) 0.113(5) 0.142(6) 0.007(5) 0.004(4) -0.002(4)
O3 0.0214(19) 0.0236(19) 0.031(2) -0.0110(16) -0.0029(15) -0.0079(15)
O4 0.0156(17) 0.0195(17) 0.0187(18) -0.0007(14) -0.0019(14) -0.0079(13)
O6 0.0262(19) 0.0264(19) 0.0166(18) -0.0065(15) -0.0010(15) -0.0140(15)
O7 0.034(2) 0.0251(19) 0.0185(19) -0.0021(15) -0.0050(16) -0.0038(16)
O8 0.0110(16) 0.0230(18) 0.0258(19) -0.0048(15) -0.0021(14) -0.0055(13)
O9 0.0248(19) 0.0221(18) 0.033(2) -0.0081(16) -0.0003(16) -0.0102(15)
O10 0.0267(19) 0.0244(18) 0.0170(18) -0.0058(15) -0.0078(15) -0.0025(15)
O11 0.030(2) 0.026(2) 0.0177(19) -0.0041(15) -0.0041(15) -0.0032(16)
O12 0.0243(19) 0.0256(18) 0.0157(18) -0.0069(15) 0.0005(14) -0.0118(15)
O13 0.0255(19) 0.0240(19) 0.032(2) -0.0032(16) -0.0055(16) -0.0147(15)
O14 0.0163(18) 0.0290(19) 0.030(2) -0.0031(16) -0.0092(15) -0.0034(15)
C1 0.014(2) 0.022(3) 0.016(2) 0.006(2) -0.0043(19) -0.010(2)
C2 0.021(3) 0.013(2) 0.016(2) 0.0038(19) -0.007(2) -0.0069(19)
C3 0.018(2) 0.015(2) 0.019(3) 0.000(2) -0.003(2) -0.0074(19)
C4 0.015(2) 0.020(2) 0.016(2) 0.002(2) -0.0047(19) -0.0066(19)
C5 0.015(2) 0.018(2) 0.025(3) 0.001(2) -0.007(2) -0.0102(19)
C6 0.026(3) 0.014(2) 0.011(2) 0.0005(19) -0.005(2) -0.006(2)
C7 0.015(2) 0.020(2) 0.017(3) 0.000(2) -0.001(2) -0.0060(19)
C9 0.018(3) 0.027(3) 0.020(3) -0.006(2) -0.007(2) -0.007(2)
C10 0.027(3) 0.025(3) 0.016(3) -0.008(2) -0.003(2) 0.001(2)
C11 0.032(3) 0.025(3) 0.022(3) -0.006(2) -0.005(2) -0.001(2)
C14 0.030(3) 0.023(3) 0.025(3) -0.011(2) -0.005(2) 0.006(2)
O1 0.0175(18) 0.0207(17) 0.0264(19) -0.0031(15) -0.0052(15) -0.0060(14)
O2 0.0189(18) 0.0212(18) 0.0255(19) -0.0050(15) -0.0046(14) -0.0074(14)
O5 0.0223(18) 0.0213(18) 0.0192(18) -0.0037(14) -0.0070(15) -0.0036(14)
Co1 0.0124(3) 0.0186(3) 0.0145(3) -0.0042(3) -0.0028(2) -0.0049(2)
Co2 0.0157(3) 0.0204(4) 0.0184(4) -0.0048(3) -0.0020(3) -0.0042(3)
Co3 0.0151(3) 0.0188(3) 0.0167(4) -0.0035(3) -0.0021(3) -0.0048(3)

loop_
_atom_type_symbol
_atom_type_description
_atom_type_scat_dispersion_real
_atom_type_scat_dispersion_imag
_atom_type_scat_source
C C 0.0033 0.0016 'International Tables Vol C Tables 4.2.6.8 and 6.1.1.4'
H H 0.0000 0.0000 'International Tables Vol C Tables 4.2.6.8 and 6.1.1.4'
N N 0.0061 0.0033 'International Tables Vol C Tables 4.2.6.8 and 6.1.1.4'
O O 0.0106 0.0060 'International Tables Vol C Tables 4.2.6.8 and 6.1.1.4'
Co Co 0.3494 0.9721 'International Tables Vol C Tables 4.2.6.8 and 6.1.1.4'

loop_
_geom_angle_atom_site_label_1
_geom_angle_atom_site_label_2
_geom_angle_atom_site_label_3
_geom_angle
_geom_angle_site_symmetry_1
_geom_angle_site_symmetry_3
O3 C8 O4 119.7(4) . .
O3 C8 C4 122.5(4) . .
O4 C8 C4 117.5(4) . .
C11 C12 C13 117.8(5) . .
C11 C12 C15 122.2(4) . .
C13 C12 C15 120.0(4) . .
C14 C13 C12 121.0(5) . .
C14 C13 H13 119.5 . .
C12 C13 H13 119.5 . .
O6 C15 O7 126.0(5) . .
O6 C15 C12 116.9(4) . .
O7 C15 C12 117.0(4) . .
O9 C16 O8 119.5(4) . .
O9 C16 C17 122.8(4) . .
O8 C16 C17 117.6(4) . .
C18 C17 C22 120.2(4) . .
C18 C17 C16 121.0(4) . .
C22 C17 C16 118.7(4) . .
C17 C18 C19 120.0(4) . .
C17 C18 H18 120.0 . .
C19 C18 H18 120.0 . .
C20 C19 C18 119.4(4) . .
C20 C19 C30 118.0(4) . 1_455
C18 C19 C30 122.5(4) . 1_455
C21 C20 C19 119.8(4) . .
C21 C20 H20 120.1 . .
C19 C20 H20 120.1 . .
C22 C21 C20 121.4(4) . .
C22 C21 O10 121.0(4) . .
C20 C21 O10 117.4(4) . .
C21 C22 C17 119.1(4) . .
C21 C22 H22 120.4 . .
C17 C22 H22 120.4 . .
O10 C23 C24 115.8(4) . .
O10 C23 C28 125.4(4) . .
C24 C23 C28 118.8(4) . .
C25 C24 C23 121.6(5) . .
C25 C24 H24 119.2 . .
C23 C24 H24 119.2 . .
C24 C25 C26 120.4(5) . .
C24 C25 H25 119.8 . .
C26 C25 H25 119.8 . .
C27 C26 C25 118.4(5) . .
C27 C26 C29 120.9(4) . 2_566
C25 C26 C29 120.8(4) . 2_566
C26 C27 C28 121.3(5) . .
C26 C27 H27 119.4 . .
C28 C27 H27 119.4 . .
C23 C28 C27 119.5(4) . .
C23 C28 H28 120.2 . .
C27 C28 H28 120.2 . .
O11 C29 O12 127.1(4) . .
O11 C29 C26 116.2(4) . 2_566
O12 C29 C26 116.7(4) . 2_566
O14 C30 O13 126.0(4) . .
O14 C30 C19 115.3(4) . 1_655
O13 C30 C19 118.7(4) . 1_655
N1 C31 C32 123.0(5) . .
N1 C31 H31 118.5 . .
C32 C31 H31 118.5 . .
C33 C32 C31 119.5(5) . .
C33 C32 H32 120.3 . .
C31 C32 H32 120.3 . .
C34 C33 C32 118.0(5) . .
C34 C33 C36 120.6(5) . .
C32 C33 C36 121.4(5) . .
C33 C34 C35 119.0(5) . .
C33 C34 H34 120.5 . .
C35 C34 H34 120.5 . .
N1 C35 C34 124.1(5) . .
N1 C35 H35 118.0 . .
C34 C35 H35 118.0 . .
C33 C36 C37 111.2(4) . .
C33 C36 H36A 109.4 . .
C37 C36 H36A 109.4 . .
C33 C36 H36B 109.4 . .
C37 C36 H36B 109.4 . .
H36A C36 H36B 108.0 . .
C36 C37 C38 113.0(4) . .
C36 C37 H37A 109.0 . .
C38 C37 H37A 109.0 . .
C36 C37 H37B 109.0 . .
C38 C37 H37B 109.0 . .
H37A C37 H37B 107.8 . .
C39 C38 C37 112.1(4) . .
C39 C38 H38A 109.2 . .
C37 C38 H38A 109.2 . .
C39 C38 H38B 109.2 . .
C37 C38 H38B 109.2 . .
H38A C38 H38B 107.9 . .
C40 C39 C43 116.0(4) . .
C40 C39 C38 123.3(5) . .
C43 C39 C38 120.6(5) . .
C39 C40 C41 120.9(5) . .
C39 C40 H40 119.6 . .
C41 C40 H40 119.6 . .
N2 C41 C40 122.9(5) . .
N2 C41 H41 118.5 . .
C40 C41 H41 118.5 . .
N2 C42 C43 122.3(5) . .
N2 C42 H42 118.9 . .
C43 C42 H42 118.9 . .
C42 C43 C39 120.9(5) . .
C42 C43 H43 119.5 . .
C39 C43 H43 119.5 . .
N3 C44 C45 123.3(5) . .
N3 C44 H44 118.4 . .
C45 C44 H44 118.4 . .
C44 C45 C46 120.6(5) . .
C44 C45 H45 119.7 . .
C46 C45 H45 119.7 . .
C47 C46 C45 115.8(5) . .
C47 C46 C49 121.8(5) . .
C45 C46 C49 122.4(5) . .
C48 C47 C46 121.1(5) . .
C48 C47 H47 119.4 . .
C46 C47 H47 119.4 . .
N3 C48 C47 123.4(5) . .
N3 C48 H48 118.3 . .
C47 C48 H48 118.3 . .
C50 C49 C46 114.7(4) . .
C50 C49 H49A 108.6 . .
C46 C49 H49A 108.6 . .
C50 C49 H49B 108.6 . .
C46 C49 H49B 108.6 . .
H49A C49 H49B 107.6 . .
C49 C50 C51 110.2(4) . .
C49 C50 H50A 109.6 . .
C51 C50 H50A 109.6 . .
C49 C50 H50B 109.6 . .
C51 C50 H50B 109.6 . .
H50A C50 H50B 108.1 . .
C52 C51 C50 111.6(4) . .
C52 C51 H51A 109.3 . .
C50 C51 H51A 109.3 . .
C52 C51 H51B 109.3 . .
C50 C51 H51B 109.3 . .
H51A C51 H51B 108.0 . .
C56 C52 C53 116.2(5) . .
C56 C52 C51 122.3(5) . .
C53 C52 C51 121.5(5) . .
C54 C53 C52 119.7(5) . .
C54 C53 H53 120.2 . .
C52 C53 H53 120.2 . .
N4 C54 C53 123.4(5) . .
N4 C54 H54 118.3 . .
C53 C54 H54 118.3 . .
N4 C55 C56 123.2(5) . .
N4 C55 H55 118.4 . .
C56 C55 H55 118.4 . .
C52 C56 C55 120.6(5) . .
C52 C56 H56 119.7 . .
C55 C56 H56 119.7 . .
C35 N1 C31 116.5(4) . .
C35 N1 Co2 122.4(3) . .
C31 N1 Co2 120.1(3) . .
C41 N2 C42 117.0(4) . .
C41 N2 Co3 122.4(3) . 2_566
C42 N2 Co3 119.5(3) . 2_566
C48 N3 C44 115.7(4) . .
C48 N3 Co3 123.0(3) . .
C44 N3 Co3 121.2(3) . .
C55 N4 C54 116.7(4) . .
C55 N4 Co2 122.8(3) . 2_665
C54 N4 Co2 119.5(3) . 2_665
C8 O3 Co3 85.4(3) . 1_455
C8 O4 Co1 141.1(3) . 1_455
C8 O4 Co3 96.8(3) . 1_455
Co1 O4 Co3 109.51(13) 1_455 1_455
C15 O6 Co1 137.1(3) . 2_565
C15 O7 Co2 127.0(3) . 2_565
C16 O8 Co2 99.8(3) . .
C16 O8 Co1 140.6(3) . .
Co2 O8 Co1 109.12(14) . .
C23 O10 C21 120.4(3) . .
C29 O11 Co3 129.9(3) . .
C29 O12 Co1 133.7(3) . .
C30 O13 Co2 117.0(3) . .
C30 O14 Co1 145.0(3) . .
O1 C1 O2 125.7(4) . .
O1 C1 C2 115.4(4) . .
O2 C1 C2 118.8(4) . .
C3 C2 C7 119.7(4) . .
C3 C2 C1 123.0(4) . .
C7 C2 C1 117.3(4) . .
C2 C3 C4 119.6(4) . .
C2 C3 H3 120.2 . .
C4 C3 H3 120.2 . .
C5 C4 C3 120.7(4) . .
C5 C4 C8 117.4(4) . .
C3 C4 C8 121.9(4) . .
C4 C5 C6 119.5(4) . .
C4 C5 H5 120.2 . .
C6 C5 H5 120.2 . .
C7 C6 C5 120.3(4) . .
C7 C6 O5 117.7(4) . .
C5 C6 O5 121.9(4) . .
C6 C7 C2 120.0(4) . .
C6 C7 H7 120.0 . .
C2 C7 H7 120.0 . .
O5 C9 C14 114.8(4) . .
O5 C9 C10 125.1(4) . .
C14 C9 C10 120.1(5) . .
C11 C10 C9 118.9(4) . .
C11 C10 H10 120.5 . .
C9 C10 H10 120.5 . .
C12 C11 C10 122.5(5) . .
C12 C11 H11 118.8 . .
C10 C11 H11 118.8 . .
C13 C14 C9 119.7(5) . .
C13 C14 H14 120.2 . .
C9 C14 H14 120.2 . .
C1 O1 Co1 144.0(3) . .
C1 O2 Co3 120.7(3) . .
C9 O5 C6 119.2(3) . .
O1 Co1 O14 177.39(13) . .
O1 Co1 O12 97.76(13) . .
O14 Co1 O12 82.77(13) . .
O1 Co1 O6 82.09(13) . 2_565
O14 Co1 O6 97.42(13) . 2_565
O12 Co1 O6 179.29(12) . 2_565
O1 Co1 O4 89.19(12) . 1_655
O14 Co1 O4 93.36(13) . 1_655
O12 Co1 O4 90.67(12) . 1_655
O6 Co1 O4 88.64(12) 2_565 1_655
O1 Co1 O8 90.59(12) . .
O14 Co1 O8 86.84(12) . .
O12 Co1 O8 92.20(12) . .
O6 Co1 O8 88.49(12) 2_565 .
O4 Co1 O8 177.12(12) 1_655 .
O7 Co2 O13 95.71(14) 2_565 .
O7 Co2 O8 93.75(13) 2_565 .
O13 Co2 O8 111.44(13) . .
O7 Co2 N4 86.10(14) 2_565 2_665
O13 Co2 N4 96.61(14) . 2_665
O8 Co2 N4 151.79(14) . 2_665
O7 Co2 N1 172.35(14) 2_565 .
O13 Co2 N1 91.92(14) . .
O8 Co2 N1 82.92(13) . .
N4 Co2 N1 93.57(15) 2_665 .
O11 Co3 O2 97.01(13) . .
O11 Co3 O4 92.01(12) . 1_655
O2 Co3 O4 108.08(12) . 1_655
O11 Co3 N2 85.43(14) . 2_566
O2 Co3 N2 90.29(14) . 2_566
O4 Co3 N2 161.63(14) 1_655 2_566
O11 Co3 N3 172.36(14) . .
O2 Co3 N3 90.62(14) . .
O4 Co3 N3 85.21(13) 1_655 .
N2 Co3 N3 94.97(14) 2_566 .
O11 Co3 O3 89.00(13) . 1_655
O2 Co3 O3 165.13(12) . 1_655
O4 Co3 O3 57.94(11) 1_655 1_655
N2 Co3 O3 103.78(13) 2_566 1_655
N3 Co3 O3 83.49(13) . 1_655

loop_
_geom_bond_atom_site_label_1
_geom_bond_atom_site_label_2
_geom_bond_distance
_geom_bond_site_symmetry_2
C8 O3 1.247(5) .
C8 O4 1.274(5) .
C8 C4 1.503(6) .
C12 C11 1.372(6) .
C12 C13 1.397(7) .
C12 C15 1.500(6) .
C13 C14 1.377(7) .
C13 H13 0.9500 .
C15 O6 1.254(5) .
C15 O7 1.268(5) .
C16 O9 1.245(5) .
C16 O8 1.293(5) .
C16 C17 1.486(6) .
C17 C18 1.391(6) .
C17 C22 1.393(6) .
C18 C19 1.395(6) .
C18 H18 0.9500 .
C19 C20 1.393(6) .
C19 C30 1.508(6) 1_455
C20 C21 1.381(6) .
C20 H20 0.9500 .
C21 C22 1.380(6) .
C21 O10 1.401(5) .
C22 H22 0.9500 .
C23 O10 1.375(5) .
C23 C24 1.384(6) .
C23 C28 1.386(6) .
C24 C25 1.370(7) .
C24 H24 0.9500 .
C25 C26 1.388(7) .
C25 H25 0.9500 .
C26 C27 1.387(6) .
C26 C29 1.511(6) 2_566
C27 C28 1.395(7) .
C27 H27 0.9500 .
C28 H28 0.9500 .
C29 O11 1.259(5) .
C29 O12 1.265(5) .
C29 C26 1.511(6) 2_566
C30 O14 1.249(5) .
C30 O13 1.262(5) .
C30 C19 1.508(6) 1_655
C31 N1 1.347(6) .
C31 C32 1.392(7) .
C31 H31 0.9500 .
C32 C33 1.386(7) .
C32 H32 0.9500 .
C33 C34 1.384(7) .
C33 C36 1.511(7) .
C34 C35 1.384(7) .
C34 H34 0.9500 .
C35 N1 1.343(6) .
C35 H35 0.9500 .
C36 C37 1.522(7) .
C36 H36A 0.9900 .
C36 H36B 0.9900 .
C37 C38 1.527(6) .
C37 H37A 0.9900 .
C37 H37B 0.9900 .
C38 C39 1.503(6) .
C38 H38A 0.9900 .
C38 H38B 0.9900 .
C39 C40 1.369(7) .
C39 C43 1.387(7) .
C40 C41 1.375(7) .
C40 H40 0.9500 .
C41 N2 1.332(6) .
C41 H41 0.9500 .
C42 N2 1.348(6) .
C42 C43 1.370(7) .
C42 H42 0.9500 .
C43 H43 0.9500 .
C44 N3 1.354(6) .
C44 C45 1.369(7) .
C44 H44 0.9500 .
C45 C46 1.384(7) .
C45 H45 0.9500 .
C46 C47 1.382(7) .
C46 C49 1.533(7) .
C47 C48 1.362(7) .
C47 H47 0.9500 .
C48 N3 1.346(6) .
C48 H48 0.9500 .
C49 C50 1.505(7) .
C49 H49A 0.9900 .
C49 H49B 0.9900 .
C50 C51 1.545(7) .
C50 H50A 0.9900 .
C50 H50B 0.9900 .
C51 C52 1.507(6) .
C51 H51A 0.9900 .
C51 H51B 0.9900 .
C52 C56 1.365(7) .
C52 C53 1.396(7) .
C53 C54 1.372(7) .
C53 H53 0.9500 .
C54 N4 1.344(6) .
C54 H54 0.9500 .
C55 N4 1.314(6) .
C55 C56 1.390(7) .
C55 H55 0.9500 .
C56 H56 0.9500 .
N1 Co2 2.165(4) .
N2 Co3 2.111(4) 2_566
N3 Co3 2.164(4) .
N4 Co2 2.097(4) 2_665
O3 Co3 2.369(3) 1_455
O4 Co1 2.103(3) 1_455
O4 Co3 2.106(3) 1_455
O6 Co1 2.077(3) 2_565
O7 Co2 2.047(3) 2_565
O8 Co2 2.086(3) .
O8 Co1 2.109(3) .
O11 Co3 2.033(3) .
O12 Co1 2.076(3) .
O13 Co2 2.063(3) .
O14 Co1 2.057(3) .
C1 O1 1.251(5) .
C1 O2 1.263(5) .
C1 C2 1.510(6) .
C2 C3 1.392(6) .
C2 C7 1.395(6) .
C3 C4 1.394(6) .
C3 H3 0.9500 .
C4 C5 1.383(6) .
C5 C6 1.390(6) .
C5 H5 0.9500 .
C6 C7 1.388(6) .
C6 O5 1.397(5) .
C7 H7 0.9500 .
C9 O5 1.383(5) .
C9 C14 1.386(6) .
C9 C10 1.388(6) .
C10 C11 1.375(6) .
C10 H10 0.9500 .
C11 H11 0.9500 .
C14 H14 0.9500 .
O1 Co1 2.036(3) .
O2 Co3 2.074(3) .
Co1 O6 2.077(3) 2_565
Co1 O4 2.103(3) 1_655
Co2 O7 2.047(3) 2_565
Co2 N4 2.097(4) 2_665
Co3 O4 2.106(3) 1_655
Co3 N2 2.111(4) 2_566
Co3 O3 2.369(3) 1_655

loop_
_geom_torsion_atom_site_label_1
_geom_torsion_atom_site_label_2
_geom_torsion_atom_site_label_3
_geom_torsion_atom_site_label_4
_geom_torsion
_geom_torsion_site_symmetry_1
_geom_torsion_site_symmetry_4
C11 C12 C13 C14 -2.5(8) . .
C15 C12 C13 C14 177.7(5) . .
C11 C12 C15 O6 -155.4(5) . .
C13 C12 C15 O6 24.3(7) . .
C11 C12 C15 O7 24.5(7) . .
C13 C12 C15 O7 -155.7(5) . .
O9 C16 C17 C18 -17.9(7) . .
O8 C16 C17 C18 164.1(4) . .
O9 C16 C17 C22 160.0(4) . .
O8 C16 C17 C22 -18.1(6) . .
C22 C17 C18 C19 3.3(7) . .
C16 C17 C18 C19 -178.9(4) . .
C17 C18 C19 C20 -1.8(7) . .
C17 C18 C19 C30 176.2(4) . 1_455
C18 C19 C20 C21 -0.9(7) . .
C30 C19 C20 C21 -179.0(4) 1_455 .
C19 C20 C21 C22 2.2(7) . .
C19 C20 C21 O10 176.0(4) . .
C20 C21 C22 C17 -0.7(7) . .
O10 C21 C22 C17 -174.3(4) . .
C18 C17 C22 C21 -2.1(6) . .
C16 C17 C22 C21 -179.9(4) . .
O10 C23 C24 C25 176.9(5) . .
C28 C23 C24 C25 -1.8(9) . .
C23 C24 C25 C26 -0.2(10) . .
C24 C25 C26 C27 1.2(9) . .
C24 C25 C26 C29 -176.8(5) . 2_566
C25 C26 C27 C28 -0.3(8) . .
C29 C26 C27 C28 177.7(5) 2_566 .
O10 C23 C28 C27 -175.9(5) . .
C24 C23 C28 C27 2.6(8) . .
C26 C27 C28 C23 -1.6(8) . .
N1 C31 C32 C33 1.1(8) . .
C31 C32 C33 C34 0.3(7) . .
C31 C32 C33 C36 178.7(5) . .
C32 C33 C34 C35 -1.1(7) . .
C36 C33 C34 C35 -179.5(5) . .
C33 C34 C35 N1 0.7(8) . .
C34 C33 C36 C37 76.9(6) . .
C32 C33 C36 C37 -101.5(6) . .
C33 C36 C37 C38 177.6(4) . .
C36 C37 C38 C39 -57.5(6) . .
C37 C38 C39 C40 112.1(6) . .
C37 C38 C39 C43 -65.1(6) . .
C43 C39 C40 C41 -0.2(8) . .
C38 C39 C40 C41 -177.5(5) . .
C39 C40 C41 N2 -0.1(8) . .
N2 C42 C43 C39 0.3(9) . .
C40 C39 C43 C42 0.1(8) . .
C38 C39 C43 C42 177.5(5) . .
N3 C44 C45 C46 0.3(8) . .
C44 C45 C46 C47 0.6(8) . .
C44 C45 C46 C49 -177.0(5) . .
C45 C46 C47 C48 -0.1(8) . .
C49 C46 C47 C48 177.5(5) . .
C46 C47 C48 N3 -1.4(9) . .
C47 C46 C49 C50 55.4(7) . .
C45 C46 C49 C50 -127.2(5) . .
C46 C49 C50 C51 178.4(4) . .
C49 C50 C51 C52 -65.7(6) . .
C50 C51 C52 C56 115.6(6) . .
C50 C51 C52 C53 -64.0(6) . .
C56 C52 C53 C54 -4.4(8) . .
C51 C52 C53 C54 175.2(5) . .
C52 C53 C54 N4 1.6(9) . .
C53 C52 C56 C55 3.5(8) . .
C51 C52 C56 C55 -176.1(5) . .
N4 C55 C56 C52 0.4(8) . .
C34 C35 N1 C31 0.6(7) . .
C34 C35 N1 Co2 -168.0(4) . .
C32 C31 N1 C35 -1.5(7) . .
C32 C31 N1 Co2 167.4(4) . .
C40 C41 N2 C42 0.5(8) . .
C40 C41 N2 Co3 168.4(4) . 2_566
C43 C42 N2 C41 -0.5(8) . .
C43 C42 N2 Co3 -168.8(4) . 2_566
C47 C48 N3 C44 2.2(7) . .
C47 C48 N3 Co3 -177.5(4) . .
C45 C44 N3 C48 -1.7(7) . .
C45 C44 N3 Co3 178.0(4) . .
C56 C55 N4 C54 -3.3(8) . .
C56 C55 N4 Co2 165.1(4) . 2_665
C53 C54 N4 C55 2.3(8) . .
C53 C54 N4 Co2 -166.5(5) . 2_665
O4 C8 O3 Co3 -3.5(4) . 1_455
C4 C8 O3 Co3 170.6(4) . 1_455
O3 C8 O4 Co1 -129.2(4) . 1_455
C4 C8 O4 Co1 56.5(6) . 1_455
O3 C8 O4 Co3 4.0(5) . 1_455
C4 C8 O4 Co3 -170.4(3) . 1_455
O7 C15 O6 Co1 25.9(8) . 2_565
C12 C15 O6 Co1 -154.1(3) . 2_565
O6 C15 O7 Co2 -15.8(7) . 2_565
C12 C15 O7 Co2 164.2(3) . 2_565
O9 C16 O8 Co2 -6.8(5) . .
C17 C16 O8 Co2 171.3(3) . .
O9 C16 O8 Co1 130.5(4) . .
C17 C16 O8 Co1 -51.4(7) . .
C24 C23 O10 C21 -175.0(4) . .
C28 C23 O10 C21 3.6(7) . .
C22 C21 O10 C23 -70.1(6) . .
C20 C21 O10 C23 116.1(5) . .
O12 C29 O11 Co3 -12.5(7) . .
C26 C29 O11 Co3 165.4(3) 2_566 .
O11 C29 O12 Co1 24.2(7) . .
C26 C29 O12 Co1 -153.7(3) 2_566 .
O14 C30 O13 Co2 -7.3(6) . .
C19 C30 O13 Co2 171.5(3) 1_655 .
O13 C30 O14 Co1 -31.5(9) . .
C19 C30 O14 Co1 149.7(4) 1_655 .
O1 C1 C2 C3 154.3(4) . .
O2 C1 C2 C3 -28.3(6) . .
O1 C1 C2 C7 -22.2(6) . .
O2 C1 C2 C7 155.2(4) . .
C7 C2 C3 C4 3.0(7) . .
C1 C2 C3 C4 -173.5(4) . .
C2 C3 C4 C5 -2.6(7) . .
C2 C3 C4 C8 177.6(4) . .
O3 C8 C4 C5 -158.5(4) . .
O4 C8 C4 C5 15.7(6) . .
O3 C8 C4 C3 21.3(7) . .
O4 C8 C4 C3 -164.5(4) . .
C3 C4 C5 C6 -1.0(7) . .
C8 C4 C5 C6 178.8(4) . .
C4 C5 C6 C7 4.3(7) . .
C4 C5 C6 O5 179.1(4) . .
C5 C6 C7 C2 -3.9(7) . .
O5 C6 C7 C2 -179.0(4) . .
C3 C2 C7 C6 0.3(7) . .
C1 C2 C7 C6 176.9(4) . .
O5 C9 C10 C11 178.1(5) . .
C14 C9 C10 C11 -1.1(8) . .
C13 C12 C11 C10 0.5(8) . .
C15 C12 C11 C10 -179.8(5) . .
C9 C10 C11 C12 1.4(8) . .
C12 C13 C14 C9 2.8(8) . .
O5 C9 C14 C13 179.8(5) . .
C10 C9 C14 C13 -0.9(8) . .
O2 C1 O1 Co1 24.8(8) . .
C2 C1 O1 Co1 -158.1(4) . .
O1 C1 O2 Co3 7.2(6) . .
C2 C1 O2 Co3 -169.9(3) . .
C14 C9 O5 C6 156.8(4) . .
C10 C9 O5 C6 -22.4(7) . .
C7 C6 O5 C9 -111.7(5) . .
C5 C6 O5 C9 73.4(5) . .
C1 O1 Co1 O14 138(3) . .
C1 O1 Co1 O12 37.1(5) . .
C1 O1 Co1 O6 -142.2(5) . 2_565
C1 O1 Co1 O4 -53.5(5) . 1_655
C1 O1 Co1 O8 129.4(5) . .
C30 O14 Co1 O1 51(3) . .
C30 O14 Co1 O12 152.8(6) . .
C30 O14 Co1 O6 -27.9(6) . 2_565
C30 O14 Co1 O4 -116.9(6) . 1_655
C30 O14 Co1 O8 60.2(6) . .
C29 O12 Co1 O1 -75.8(4) . .
C29 O12 Co1 O14 106.8(4) . .
C29 O12 Co1 O6 1(11) . 2_565
C29 O12 Co1 O4 13.5(4) . 1_655
C29 O12 Co1 O8 -166.7(4) . .
C16 O8 Co1 O1 2.0(5) . .
Co2 O8 Co1 O1 137.04(15) . .
C16 O8 Co1 O14 -177.5(5) . .
Co2 O8 Co1 O14 -42.55(15) . .
C16 O8 Co1 O12 99.8(5) . .
Co2 O8 Co1 O12 -125.17(15) . .
C16 O8 Co1 O6 -80.0(5) . 2_565
Co2 O8 Co1 O6 54.97(15) . 2_565
C16 O8 Co1 O4 -83(2) . 1_655
Co2 O8 Co1 O4 52(2) . 1_655
C30 O13 Co2 O7 93.4(3) . 2_565
C30 O13 Co2 O8 -2.9(4) . .
C30 O13 Co2 N4 -179.9(3) . 2_665
C30 O13 Co2 N1 -86.1(3) . .
C16 O8 Co2 O7 90.6(3) . 2_565
Co1 O8 Co2 O7 -62.36(16) . 2_565
C16 O8 Co2 O13 -171.8(3) . .
Co1 O8 Co2 O13 35.28(18) . .
C16 O8 Co2 N4 1.8(5) . 2_665
Co1 O8 Co2 N4 -151.1(3) . 2_665
C16 O8 Co2 N1 -82.5(3) . .
Co1 O8 Co2 N1 124.56(16) . .
C35 N1 Co2 O7 66.3(11) . 2_565
C31 N1 Co2 O7 -101.9(10) . 2_565
C35 N1 Co2 O13 -117.7(4) . .
C31 N1 Co2 O13 74.1(4) . .
C35 N1 Co2 O8 130.9(4) . .
C31 N1 Co2 O8 -37.3(3) . .
C35 N1 Co2 N4 -21.0(4) . 2_665
C31 N1 Co2 N4 170.8(4) . 2_665
C29 O11 Co3 O2 77.8(4) . .
C29 O11 Co3 O4 -30.7(4) . 1_655
C29 O11 Co3 N2 167.5(4) . 2_566
C29 O11 Co3 N3 -99.2(11) . .
C29 O11 Co3 O3 -88.6(4) . 1_655
C1 O2 Co3 O11 -88.9(3) . .
C1 O2 Co3 O4 5.6(3) . 1_655
C1 O2 Co3 N2 -174.3(3) . 2_566
C1 O2 Co3 N3 90.7(3) . .
C1 O2 Co3 O3 24.4(7) . 1_655
C48 N3 Co3 O11 -78.3(11) . .
C44 N3 Co3 O11 102.0(10) . .
C48 N3 Co3 O2 104.7(4) . .
C44 N3 Co3 O2 -75.0(4) . .
C48 N3 Co3 O4 -147.3(4) . 1_655
C44 N3 Co3 O4 33.1(4) . 1_655
C48 N3 Co3 N2 14.3(4) . 2_566
C44 N3 Co3 N2 -165.3(4) . 2_566
C48 N3 Co3 O3 -89.0(4) . 1_655
C44 N3 Co3 O3 91.3(4) . 1_655
